data_2004099
loop_
_publ_author_name
'Garcia, J. G.'
'Haydar, S. N.'
'Krapcho, A. P.'
'Fronczek, F. R.'

_publ_section_title
;
 Bis(5-chloro-2-nitrophenyl) Disulfide
;
_journal_issue 11
_journal_name_full 'Acta Crystallographica Section C'
_journal_page_first 2333
_journal_page_last 2335
_journal_paper_doi 10.1107/S0108270195008055
_journal_volume 51
_journal_year 1995
_chemical_formula_moiety 'C12 H6 Cl2 N2 O4 S2'
_chemical_formula_sum 'C12 H6 Cl2 N2 O4 S2'
_chemical_formula_weight 377.23
_chemical_name_systematic bis-(5-chloro-2-nitrophenyl)-disulphide
_space_group_crystal_system monoclinic
_space_group_IT_number 15
_space_group_name_Hall '-C 2yc'
_space_group_name_H-M_alt 'C 1 2/c 1'
_atom_type_scat_source IntTabIV
_cell_angle_alpha 90.00
_cell_angle_beta 91.89(1)
_cell_angle_gamma 90.00
_cell_formula_units_Z 4
_cell_length_a 11.5304(6)
_cell_length_b 12.2492(5)
_cell_length_c 10.2645(6)
_cell_measurement_reflns_used 25
_cell_measurement_temperature 296
_cell_measurement_theta_max 13
_cell_measurement_theta_min 10
_cell_volume 1448.95(13)
_computing_cell_refinement 'CAD-4 Operations Manual'
_computing_data_collection 'CAD-4 Operations Manual (Enraf-Nonius, 1977)'
_computing_data_reduction 'MolEN PROCESS (Fair, 1990)'
_computing_molecular_graphics 'ORTEPII (Johnson, 1976)'
_computing_publication_material 'MolEN CIF IN'
_computing_structure_refinement 'MolEN LSFM'
_computing_structure_solution 'MULTAN80 (Main et al., 1980)'
_diffrn_measurement_device 'Enraf-Nonius CAD-4'
_diffrn_measurement_method \q/2\q
_diffrn_radiation_type MoK\a
_diffrn_radiation_wavelength 0.71073
_diffrn_reflns_av_R_equivalents 0.010
_diffrn_reflns_limit_h_max 17
_diffrn_reflns_limit_h_min 0
_diffrn_reflns_limit_k_max 18
_diffrn_reflns_limit_k_min 0
_diffrn_reflns_limit_l_max 15
_diffrn_reflns_limit_l_min -15
_diffrn_reflns_number 2943
_diffrn_reflns_theta_max 32.96
_diffrn_standards_decay_% 0.01
_diffrn_standards_interval_time 120
_diffrn_standards_number 3
_exptl_absorpt_coefficient_mu 0.741
_exptl_absorpt_correction_T_max 0.9991
_exptl_absorpt_correction_T_min 0.9497
_exptl_absorpt_correction_type '\y scans (North, Phillips & Mathews, 1968)'
_exptl_crystal_colour golden_yellow
_exptl_crystal_density_diffrn 1.728
_exptl_crystal_density_meas ?
_exptl_crystal_density_method not_measured
_exptl_crystal_description fragment
_exptl_crystal_F_000 760
_exptl_crystal_size_max 0.50
_exptl_crystal_size_mid 0.35
_exptl_crystal_size_min 0.32
_refine_diff_density_max 0.2810
_refine_diff_density_min -0.2608
_refine_ls_extinction_coef 0.13E-5(2)
_refine_ls_extinction_method isotropic_(Zachariasen,_1963)
_refine_ls_goodness_of_fit_obs 2.173
_refine_ls_hydrogen_treatment 'H atoms refined isotropically'
_refine_ls_number_parameters 113
_refine_ls_number_reflns 2056
_refine_ls_R_factor_obs 0.033
_refine_ls_shift/esd_max 0.019
_refine_ls_structure_factor_coef F
_refine_ls_weighting_details 'w = 4F~o~^2^/[\s^2^(F~o~^2^) + 0.0004 Fo^4^]'
_refine_ls_weighting_scheme calc
_refine_ls_wR_factor_obs 0.044
_reflns_number_observed 2056
_reflns_number_total 2728
_reflns_observed_criterion >3.0\s(I)
_cod_data_source_file bk1145.cif
_cod_data_source_block Disulfide
_cod_depositor_comments
;
 Changing the space group from '-P 2yc' to '-C 2yc' after consulting the
 original publication. All related space group information was changed
 accordingly.

 Antanas Vaitkus,
 2017-07-05

The following automatic conversions were performed:

'_exptl_crystal_density_meas' value 'not measured' was changed to '?'
- the value is perceived as not measured.

Automatic conversion script
Id: cif_fix_values 3008 2015-01-20 13:52:24Z robertas 

The following automatic conversions were performed:

'_refine_ls_weighting_scheme' value 'w = 4F~o~^2^/[\s^2^(F~o~^2^) +
0.0004 Fo^4^]' was changed to 'calc'. New tag
'_refine_ls_weighting_details' was created. The value of the new tag
was set to 'w = 4F~o~^2^/[\s^2^(F~o~^2^) + 0.0004 Fo^4^]'.

Automatic conversion script
Id: cif_fix_values 3143 2015-03-26 13:38:13Z robertas 
;
_cod_original_cell_volume 1448.9(2)
_cod_original_sg_symbol_H-M 'C 2/c'
_cod_database_code 2004099

loop_
_space_group_symop_id
_space_group_symop_operation_xyz
1 x,y,z
2 -x,y,-z+1/2
3 -x,-y,-z
4 x,-y,z+1/2
5 x+1/2,y+1/2,z
6 -x+1/2,y+1/2,-z+1/2
7 -x+1/2,-y+1/2,-z
8 x+1/2,-y+1/2,z+1/2

loop_
_atom_site_aniso_label
_atom_site_aniso_U_11
_atom_site_aniso_U_22
_atom_site_aniso_U_33
_atom_site_aniso_U_12
_atom_site_aniso_U_13
_atom_site_aniso_U_23
Cl 0.0704(2) 0.0718(2) 0.0479(2) 0.0114(2) 0.0019(2) -0.0182(2)
S 0.0428(2) 0.0416(2) 0.0472(2) 0.00460(10) 0.00330(10) -0.00610(10)
O1 0.0592(6) 0.0618(7) 0.0561(6) 0.0093(5) 0.0113(5) -0.0089(5)
O2 0.0542(6) 0.1280(10) 0.0585(7) -0.0247(7) 0.0191(5) -0.0076(8)
N 0.0376(5) 0.0711(8) 0.0396(5) 0.0079(6) 0.0042(5) 0.0061(6)
C1 0.0478(7) 0.0421(6) 0.0380(6) 0.0096(6) -0.0010(5) 0.0000(5)
C2 0.0384(6) 0.0420(6) 0.0400(6) 0.0041(5) 0.0045(5) 0.0009(5)
C3 0.0367(5) 0.0344(5) 0.0366(5) 0.0052(5) 0.0006(5) 0.0045(5)
C4 0.0357(5) 0.0432(6) 0.0379(6) 0.0061(5) 0.0029(5) 0.0069(5)
C5 0.0402(6) 0.0487(7) 0.0531(7) -0.0017(6) 0.0000(6) 0.0081(6)
C6 0.0483(7) 0.0420(7) 0.0540(8) 0.0003(6) -0.0070(6) -0.0007(6)

loop_
_atom_site_label
_atom_site_fract_x
_atom_site_fract_y
_atom_site_fract_z
_atom_site_U_iso_or_equiv
_atom_site_thermal_displace_type
Cl 0.10645(4) 0.45630(4) 0.62491(4) 0.0634(1) Uani
S 0.08186(3) 0.17375(3) 0.21485(4) 0.04381(8) Uani
O1 0.2881(1) 0.1829(1) 0.1155(1) 0.0588(3) Uani
O2 0.4083(1) 0.3175(1) 0.1220(1) 0.0797(4) Uani
N 0.3252(1) 0.2677(1) 0.1635(1) 0.0494(3) Uani
C1 0.1684(1) 0.4024(1) 0.4882(1) 0.0427(3) Uani
C2 0.1082(1) 0.3240(1) 0.4169(1) 0.0401(3) Uani
C3 0.1564(1) 0.2767(1) 0.3084(1) 0.0359(3) Uani
C4 0.2667(1) 0.3128(1) 0.2756(1) 0.0389(3) Uani
C5 0.3259(1) 0.3925(1) 0.3468(2) 0.0474(4) Uani
C6 0.2775(1) 0.4375(1) 0.4544(2) 0.0483(4) Uani
H2 0.040(1) 0.303(1) 0.443(2) 0.055(5) Uiso
H5 0.399(1) 0.414(2) 0.320(2) 0.056(5) Uiso
H6 0.317(1) 0.489(1) 0.510(2) 0.049(4) Uiso

loop_
_geom_angle_atom_site_label_1
_geom_angle_atom_site_label_2
_geom_angle_atom_site_label_3
_geom_angle_site_symmetry_2
_geom_angle
_geom_angle_publ_flag
S S C3 4_556 104.11(5) yes
O1 N O2 . 123.50(10) yes
O1 N C4 . 118.30(10) yes
O2 N C4 . 118.20(10) yes
Cl C1 C2 . 118.80(10) yes
Cl C1 C6 . 119.30(10) yes
C2 C1 C6 . 121.90(10) yes
C1 C2 C3 . 120.50(10) yes
C1 C2 H2 . 119.0(10) ?
C3 C2 H2 . 120.0(10) ?
S C3 C2 . 121.80(10) yes
S C3 C4 . 121.20(10) yes
C2 C3 C4 . 117.00(10) yes
N C4 C3 . 121.20(10) yes
N C4 C5 . 116.70(10) yes
C3 C4 C5 . 122.10(10) yes
C4 C5 C6 . 120.10(10) yes
C4 C5 H5 . 118.0(10) ?
C6 C5 H5 . 121.0(10) ?
C1 C6 C5 . 118.40(10) yes
C1 C6 H6 . 118.0(10) ?
C5 C6 H6 . 124.0(10) ?

loop_
_geom_bond_atom_site_label_1
_geom_bond_atom_site_label_2
_geom_bond_site_symmetry_2
_geom_bond_distance
_geom_bond_publ_flag
Cl C1 . 1.7260(10) yes
S S 4_556 2.0432(5) yes
S C3 . 1.7890(10) yes
O1 N . 1.221(2) yes
O2 N . 1.224(2) yes
N C4 . 1.462(2) yes
C1 C2 . 1.381(2) yes
C1 C6 . 1.384(2) yes
C2 C3 . 1.388(2) yes
C3 C4 . 1.398(2) yes
C4 C5 . 1.386(2) yes
C5 C6 . 1.370(2) yes
C2 H2 . 0.88(2) yes
C5 H5 . 0.93(2) yes
C6 H6 . 0.96(2) yes
